data_2214501
loop_
_publ_author_name
'Zhong, Ming'
'Siegler, Maxime'
'Long, Sihui'

_publ_section_title
;
 <i>tert</i>-Butyl
 <i>N</i>-[(1<i>R</i>,2<i>R</i>)-2-(isothiocyanato)cyclohexyl]carbamate
;
_journal_coeditor_code BG2075
_journal_issue 8
_journal_name_full 'Acta Crystallographica Section E'
_journal_page_first o3589
_journal_page_last o3589
_journal_paper_doi 10.1107/S1600536807035015
_journal_volume 63
_journal_year 2007
_chemical_formula_iupac 'C12 H20 N2 O2 S'
_chemical_formula_moiety 'C12 H20 N2 O2 S'
_chemical_formula_sum 'C12 H20 N2 O2 S'
_chemical_formula_weight 256.36
_chemical_name_systematic
;
tert-Butyl N-[(1<i>R</i>,2<i>R</i>)-2-(isothiocyanato)cyclohexyl]carbamate
;
_space_group_IT_number 4
_symmetry_cell_setting monoclinic
_symmetry_space_group_name_Hall 'P 2yb'
_symmetry_space_group_name_H-M 'P 1 21 1'
_atom_sites_solution_hydrogens geom
_atom_sites_solution_primary direct
_atom_sites_solution_secondary difmap
_audit_creation_method SHELXL-97
_cell_angle_alpha 90.00
_cell_angle_beta 95.518(2)
_cell_angle_gamma 90.00
_cell_formula_units_Z 2
_cell_length_a 5.1684(2)
_cell_length_b 8.5494(3)
_cell_length_c 15.9227(5)
_cell_measurement_reflns_used 1710
_cell_measurement_temperature 90.0(2)
_cell_measurement_theta_max 27.48
_cell_measurement_theta_min 1.00
_cell_volume 700.31(4)
_computing_cell_refinement 'SCALEPACK (Otwinowski & Minor, 1997)'
_computing_data_collection 'COLLECT (Nonius, 2002)'
_computing_data_reduction 'DENZO-SMN (Otwinowski & Minor, 1997)'
_computing_molecular_graphics 'XP in SHELXTL (Sheldrick, 1995)'
_computing_publication_material
;
SHELXL97 and local procedures
;
_computing_structure_refinement 'SHELXL97 (Sheldrick, 1997)'
_computing_structure_solution 'SHELXS97 (Sheldrick, 1997)'
_diffrn_ambient_temperature 90.0(2)
_diffrn_detector_area_resol_mean 18
_diffrn_measured_fraction_theta_full 0.999
_diffrn_measured_fraction_theta_max 0.999
_diffrn_measurement_device_type 'Nonius KappaCCD'
_diffrn_measurement_method '\w scans at fixed \c = 55\%'
_diffrn_radiation_monochromator graphite
_diffrn_radiation_source 'fine-focus sealed tube'
_diffrn_radiation_type MoK\a
_diffrn_radiation_wavelength 0.71073
_diffrn_reflns_av_R_equivalents 0.044
_diffrn_reflns_av_sigmaI/netI 0.035
_diffrn_reflns_limit_h_max 6
_diffrn_reflns_limit_h_min -6
_diffrn_reflns_limit_k_max 11
_diffrn_reflns_limit_k_min -11
_diffrn_reflns_limit_l_max 20
_diffrn_reflns_limit_l_min -20
_diffrn_reflns_number 12160
_diffrn_reflns_theta_full 27.48
_diffrn_reflns_theta_max 27.48
_diffrn_reflns_theta_min 1.28
_diffrn_standards_number 0
_exptl_absorpt_coefficient_mu 0.225
_exptl_absorpt_correction_T_max 0.98
_exptl_absorpt_correction_T_min 0.92
_exptl_absorpt_correction_type multi-scan
_exptl_absorpt_process_details '(SCALEPACK; Otwinowski & Minor, 1997)'
_exptl_crystal_colour colourless
_exptl_crystal_density_diffrn 1.216
_exptl_crystal_density_method 'not measured'
_exptl_crystal_description 'thick plate'
_exptl_crystal_F_000 276
_exptl_crystal_size_max 0.40
_exptl_crystal_size_mid 0.25
_exptl_crystal_size_min 0.10
_refine_diff_density_max 0.185
_refine_diff_density_min -0.199
_refine_ls_abs_structure_details 'Flack (1983)'
_refine_ls_abs_structure_Flack 0.04(6)
_refine_ls_extinction_method none
_refine_ls_goodness_of_fit_ref 1.065
_refine_ls_hydrogen_treatment constr
_refine_ls_matrix_type full
_refine_ls_number_parameters 157
_refine_ls_number_reflns 3181
_refine_ls_number_restraints 1
_refine_ls_restrained_S_all 1.065
_refine_ls_R_factor_all 0.0441
_refine_ls_R_factor_gt 0.0359
_refine_ls_shift/su_max 0.000
_refine_ls_shift/su_mean 0.000
_refine_ls_structure_factor_coef Fsqd
_refine_ls_weighting_details 'calc w=1/[\s^2^(Fo^2^)+(0.0358P)^2^+0.1871P] where P=(Fo^2^+2Fc^2^)/3'
_refine_ls_weighting_scheme calc
_refine_ls_wR_factor_gt 0.0789
_refine_ls_wR_factor_ref 0.0833
_reflns_number_gt 2852
_reflns_number_total 3181
_reflns_threshold_expression I>2\s(I)
_cod_data_source_file bg2075.cif
_cod_data_source_block I
_cod_original_sg_symbol_H-M 'P 21'
_cod_database_code 2214501
_cod_database_fobs_code 2214501

loop_
_symmetry_equiv_pos_as_xyz
'x, y, z'
'-x, y+1/2, -z'

loop_
_atom_site_type_symbol
_atom_site_label
_atom_site_fract_x
_atom_site_fract_y
_atom_site_fract_z
_atom_site_U_iso_or_equiv
_atom_site_adp_type
_atom_site_calc_flag
_atom_site_refinement_flags
_atom_site_occupancy
C C1 0.5682(3) 0.9658(2) 0.04080(13) 0.0298(4) Uani d . 1
H H1A 0.4673 0.9113 -0.0055 0.045 Uiso calc R 1
H H1B 0.6622 1.0534 0.0182 0.045 Uiso calc R 1
H H1C 0.4506 1.0056 0.0806 0.045 Uiso calc R 1
C C2 0.9247(3) 0.7762(2) 0.02368(11) 0.0241(4) Uani d . 1
H H2A 1.0591 0.7118 0.0545 0.036 Uiso calc R 1
H H2B 1.0073 0.8567 -0.0085 0.036 Uiso calc R 1
H H2C 0.8142 0.7099 -0.0151 0.036 Uiso calc R 1
C C3 0.9231(3) 0.9369(2) 0.15731(11) 0.0257(4) Uani d . 1
H H3A 0.8100 0.9727 0.1994 0.038 Uiso calc R 1
H H3B 1.0108 1.0270 0.1347 0.038 Uiso calc R 1
H H3C 1.0532 0.8643 0.1838 0.038 Uiso calc R 1
C C4 0.7601(3) 0.8538(2) 0.08578(10) 0.0188(3) Uani d . 1
C C5 0.6834(3) 0.6210(2) 0.17045(10) 0.0186(3) Uani d . 1
C C6 0.5257(3) 0.4216(2) 0.26417(10) 0.0185(3) Uani d . 1
H H6 0.7153 0.3958 0.2719 0.022 Uiso calc R 1
C C7 0.3768(3) 0.2729(2) 0.23807(10) 0.0219(4) Uani d . 1
H H7A 0.4390 0.2317 0.1855 0.026 Uiso calc R 1
H H7B 0.1897 0.2977 0.2264 0.026 Uiso calc R 1
C C8 0.4121(4) 0.1481(2) 0.30674(12) 0.0274(4) Uani d . 1
H H8A 0.3076 0.0548 0.2888 0.033 Uiso calc R 1
H H8B 0.5970 0.1164 0.3148 0.033 Uiso calc R 1
C C9 0.3281(4) 0.2087(2) 0.38992(12) 0.0279(4) Uani d . 1
H H9A 0.1396 0.2320 0.3832 0.033 Uiso calc R 1
H H9B 0.3595 0.1272 0.4339 0.033 Uiso calc R 1
C C10 0.4781(4) 0.3554(3) 0.41734(11) 0.0286(4) Uani d . 1
H H10A 0.6649 0.3298 0.4291 0.034 Uiso calc R 1
H H10B 0.4155 0.3960 0.4700 0.034 Uiso calc R 1
C C11 0.4441(3) 0.4810(2) 0.34895(11) 0.0229(4) Uani d . 1
H H11 0.2564 0.5112 0.3409 0.028 Uiso calc R 1
C C12 0.7622(3) 0.7085(2) 0.38407(11) 0.0244(4) Uani d . 1
N N1 0.4866(3) 0.54204(18) 0.20018(9) 0.0212(3) Uani d . 1
H H1 0.3265 0.5645 0.1798 0.025 Uiso calc R 1
N N2 0.5948(3) 0.6181(2) 0.37449(11) 0.0332(4) Uani d . 1
O O1 0.5876(2) 0.73878(14) 0.12093(7) 0.0202(3) Uani d . 1
O O2 0.9141(2) 0.58898(16) 0.18584(8) 0.0231(3) Uani d . 1
S S1 0.98280(9) 0.83806(6) 0.40018(3) 0.03501(14) Uani d . 1

loop_
_atom_site_aniso_label
_atom_site_aniso_U_11
_atom_site_aniso_U_22
_atom_site_aniso_U_33
_atom_site_aniso_U_12
_atom_site_aniso_U_13
_atom_site_aniso_U_23
C1 0.0189(8) 0.0283(11) 0.0429(11) 0.0002(8) 0.0064(8) 0.0156(9)
C2 0.0187(8) 0.0296(10) 0.0248(9) -0.0032(7) 0.0064(7) -0.0024(8)
C3 0.0248(9) 0.0263(10) 0.0265(9) -0.0074(8) 0.0057(7) -0.0034(8)
C4 0.0116(6) 0.0208(9) 0.0246(8) -0.0029(7) 0.0043(6) 0.0024(8)
C5 0.0154(7) 0.0204(9) 0.0203(8) -0.0007(7) 0.0029(6) -0.0011(7)
C6 0.0142(7) 0.0201(9) 0.0215(8) 0.0009(7) 0.0022(6) 0.0022(7)
C7 0.0235(8) 0.0219(9) 0.0202(9) -0.0007(7) 0.0014(7) -0.0005(7)
C8 0.0309(10) 0.0209(10) 0.0299(10) -0.0027(8) 0.0008(8) 0.0009(8)
C9 0.0298(9) 0.0305(11) 0.0234(9) -0.0069(8) 0.0025(7) 0.0052(8)
C10 0.0329(9) 0.0336(11) 0.0194(8) -0.0105(9) 0.0033(7) -0.0009(8)
C11 0.0209(8) 0.0210(9) 0.0276(9) -0.0064(7) 0.0055(7) -0.0038(7)
C12 0.0250(9) 0.0270(10) 0.0212(8) -0.0002(8) 0.0022(7) -0.0001(8)
N1 0.0104(6) 0.0259(9) 0.0272(8) 0.0013(6) 0.0016(5) 0.0074(6)
N2 0.0367(9) 0.0285(10) 0.0350(9) -0.0117(8) 0.0070(7) -0.0077(7)
O1 0.0117(5) 0.0216(7) 0.0278(6) -0.0004(5) 0.0033(4) 0.0067(5)
O2 0.0115(5) 0.0263(7) 0.0317(7) 0.0015(5) 0.0025(5) 0.0060(6)
S1 0.0318(2) 0.0396(3) 0.0333(3) -0.0163(2) 0.00155(19) -0.0024(2)

loop_
_atom_type_symbol
_atom_type_description
_atom_type_scat_dispersion_real
_atom_type_scat_dispersion_imag
_atom_type_scat_source
C C 0.0033 0.0016 'International Tables Vol C Tables 4.2.6.8 and 6.1.1.4'
H H 0.0000 0.0000 'International Tables Vol C Tables 4.2.6.8 and 6.1.1.4'
N N 0.0061 0.0033 'International Tables Vol C Tables 4.2.6.8 and 6.1.1.4'
O O 0.0106 0.0060 'International Tables Vol C Tables 4.2.6.8 and 6.1.1.4'
S S 0.1246 0.1234 'International Tables Vol C Tables 4.2.6.8 and 6.1.1.4'

loop_
_geom_angle_atom_site_label_1
_geom_angle_atom_site_label_2
_geom_angle_atom_site_label_3
_geom_angle
C4 C1 H1A 109.5
C4 C1 H1B 109.5
H1A C1 H1B 109.5
C4 C1 H1C 109.5
H1A C1 H1C 109.5
H1B C1 H1C 109.5
C4 C2 H2A 109.5
C4 C2 H2B 109.5
H2A C2 H2B 109.5
C4 C2 H2C 109.5
H2A C2 H2C 109.5
H2B C2 H2C 109.5
C4 C3 H3A 109.5
C4 C3 H3B 109.5
H3A C3 H3B 109.5
C4 C3 H3C 109.5
H3A C3 H3C 109.5
H3B C3 H3C 109.5
O1 C4 C1 102.12(12)
O1 C4 C2 110.70(14)
C1 C4 C2 110.63(14)
O1 C4 C3 109.76(13)
C1 C4 C3 110.44(16)
C2 C4 C3 112.70(13)
O2 C5 O1 125.56(15)
O2 C5 N1 124.94(16)
O1 C5 N1 109.50(13)
N1 C6 C7 111.61(13)
N1 C6 C11 110.57(15)
C7 C6 C11 109.91(13)
N1 C6 H6 108.2
C7 C6 H6 108.2
C11 C6 H6 108.2
C6 C7 C8 111.45(14)
C6 C7 H7A 109.3
C8 C7 H7A 109.3
C6 C7 H7B 109.3
C8 C7 H7B 109.3
H7A C7 H7B 108.0
C9 C8 C7 111.17(16)
C9 C8 H8A 109.4
C7 C8 H8A 109.4
C9 C8 H8B 109.4
C7 C8 H8B 109.4
H8A C8 H8B 108.0
C10 C9 C8 110.54(15)
C10 C9 H9A 109.5
C8 C9 H9A 109.5
C10 C9 H9B 109.5
C8 C9 H9B 109.5
H9A C9 H9B 108.1
C9 C10 C11 110.82(14)
C9 C10 H10A 109.5
C11 C10 H10A 109.5
C9 C10 H10B 109.5
C11 C10 H10B 109.5
H10A C10 H10B 108.1
N2 C11 C10 110.33(15)
N2 C11 C6 109.17(14)
C10 C11 C6 111.81(16)
N2 C11 H11 108.5
C10 C11 H11 108.5
C6 C11 H11 108.5
N2 C12 S1 176.98(18)
C5 N1 C6 123.01(14)
C5 N1 H1 118.5
C6 N1 H1 118.5
C12 N2 C11 162.54(19)
C5 O1 C4 121.36(12)

loop_
_geom_bond_atom_site_label_1
_geom_bond_atom_site_label_2
_geom_bond_distance
C1 C4 1.509(2)
C1 H1A 0.9800
C1 H1B 0.9800
C1 H1C 0.9800
C2 C4 1.518(2)
C2 H2A 0.9800
C2 H2B 0.9800
C2 H2C 0.9800
C3 C4 1.526(2)
C3 H3A 0.9800
C3 H3B 0.9800
C3 H3C 0.9800
C4 O1 1.473(2)
C5 O2 1.2247(19)
C5 O1 1.344(2)
C5 N1 1.344(2)
C6 N1 1.449(2)
C6 C7 1.524(2)
C6 C11 1.539(2)
C6 H6 1.0000
C7 C8 1.526(3)
C7 H7A 0.9900
C7 H7B 0.9900
C8 C9 1.524(3)
C8 H8A 0.9900
C8 H8B 0.9900
C9 C10 1.517(3)
C9 H9A 0.9900
C9 H9B 0.9900
C10 C11 1.527(3)
C10 H10A 0.9900
C10 H10B 0.9900
C11 N2 1.444(2)
C11 H11 1.0000
C12 N2 1.159(2)
C12 S1 1.5927(19)
N1 H1 0.8800

loop_
_geom_hbond_atom_site_label_D
_geom_hbond_atom_site_label_H
_geom_hbond_atom_site_label_A
_geom_hbond_site_symmetry_A
_geom_hbond_distance_DH
_geom_hbond_distance_HA
_geom_hbond_distance_DA
_geom_hbond_angle_DHA
N1 H1 O2 1_455 0.88 2.15 2.9727(17) 154.7

loop_
_geom_torsion_atom_site_label_1
_geom_torsion_atom_site_label_2
_geom_torsion_atom_site_label_3
_geom_torsion_atom_site_label_4
_geom_torsion
N1 C6 C7 C8 -178.30(14)
C11 C6 C7 C8 -55.25(18)
C6 C7 C8 C9 56.88(19)
C7 C8 C9 C10 -57.0(2)
C8 C9 C10 C11 56.5(2)
C9 C10 C11 N2 -178.01(14)
C9 C10 C11 C6 -56.31(19)
N1 C6 C11 N2 -58.75(18)
C7 C6 C11 N2 177.59(15)
N1 C6 C11 C10 178.88(14)
C7 C6 C11 C10 55.22(17)
O2 C5 N1 C6 9.0(3)
O1 C5 N1 C6 -171.51(14)
C7 C6 N1 C5 -130.07(17)
C11 C6 N1 C5 107.26(18)
C10 C11 N2 C12 92.0(7)
C6 C11 N2 C12 -31.2(7)
O2 C5 O1 C4 -6.1(3)
N1 C5 O1 C4 174.42(14)
C1 C4 O1 C5 -176.42(15)
C2 C4 O1 C5 65.79(18)
C3 C4 O1 C5 -59.24(19)

loop_
_cod_related_entry_id
_cod_related_entry_database
_cod_related_entry_code
1 ChemSpider 21184678
